data_7158049
loop_
_publ_author_name
'You, Di'
'Zhou, Benyu'
'Hirai, Masato'
'Gabba\"i, Fran\,cois P'

_publ_section_title
;
 Distiboranes based on <i>ortho</i>-phenylene backbones as bidentate Lewis
 acids for fluoride anion chelation.
;
_journal_issue 22
_journal_name_full 'Organic &amp; biomolecular chemistry'
_journal_page_first 4949
_journal_page_last 4957
_journal_paper_doi 10.1039/d1ob00536g
_journal_volume 19
_journal_year 2021
_chemical_formula_moiety 'C58 H24 F16 O4 Sb2, 3(C H2 Cl2)'
_chemical_formula_sum 'C61 H30 Cl6 F16 O4 Sb2'
_chemical_formula_weight 1587.05
_space_group_crystal_system triclinic
_space_group_IT_number 2
_space_group_name_Hall '-P 1'
_space_group_name_H-M_alt 'P -1'
_atom_sites_solution_hydrogens geom
_audit_creation_date 2021-03-17
_audit_creation_method
;
Olex2 1.3
(compiled 2020.11.12 svn.r5f609507 for OlexSys, GUI svn.r6272)
;
_audit_update_record
;
2021-03-18 deposited with the CCDC.	2021-04-30 downloaded from the CCDC.
;
_cell_angle_alpha 88.953(12)
_cell_angle_beta 89.387(11)
_cell_angle_gamma 81.840(11)
_cell_formula_units_Z 2
_cell_length_a 10.646(10)
_cell_length_b 12.039(12)
_cell_length_c 22.80(2)
_cell_measurement_reflns_used 9731
_cell_measurement_temperature 110(2)
_cell_measurement_theta_max 28.22
_cell_measurement_theta_min 2.39
_cell_volume 2892(5)
_computing_cell_refinement 'Bruker SMART'
_computing_data_collection 'Bruker SMART'
_computing_data_reduction 'Bruker SAINT'
_computing_molecular_graphics 'Olex2 1.3 (Dolomanov et al., 2009)'
_computing_publication_material 'Olex2 1.3 (Dolomanov et al., 2009)'
_computing_structure_refinement 'XL  (Sheldrick, 2008)'
_computing_structure_solution 'Bruker SHELXTL'
_diffrn_ambient_temperature 110.15
_diffrn_measured_fraction_theta_full 0.997
_diffrn_measured_fraction_theta_max 0.944
_diffrn_measurement_device_type 'CCD area detector'
_diffrn_measurement_method 'phi and omega scans'
_diffrn_radiation_type MoK\a
_diffrn_radiation_wavelength 0.71073
_diffrn_reflns_av_R_equivalents 0.0348
_diffrn_reflns_av_unetI/netI 0.0446
_diffrn_reflns_Laue_measured_fraction_full 0.997
_diffrn_reflns_Laue_measured_fraction_max 0.944
_diffrn_reflns_limit_h_max 13
_diffrn_reflns_limit_h_min -14
_diffrn_reflns_limit_k_max 16
_diffrn_reflns_limit_k_min -15
_diffrn_reflns_limit_l_max 30
_diffrn_reflns_limit_l_min -29
_diffrn_reflns_number 34288
_diffrn_reflns_point_group_measured_fraction_full 0.997
_diffrn_reflns_point_group_measured_fraction_max 0.944
_diffrn_reflns_theta_full 25.242
_diffrn_reflns_theta_max 28.384
_diffrn_reflns_theta_min 1.709
_exptl_absorpt_coefficient_mu 1.313
_exptl_absorpt_correction_T_max 0.852
_exptl_absorpt_correction_T_min 0.817
_exptl_absorpt_correction_type multi-scan
_exptl_absorpt_process_details sadabs
_exptl_crystal_colour yellow
_exptl_crystal_colour_primary yellow
_exptl_crystal_density_diffrn 1.823
_exptl_crystal_description block
_exptl_crystal_F_000 1552
_exptl_crystal_size_max 0.25
_exptl_crystal_size_mid 0.13
_exptl_crystal_size_min 0.032
_refine_diff_density_max 1.520
_refine_diff_density_min -0.911
_refine_diff_density_rms 0.098
_refine_ls_extinction_method none
_refine_ls_goodness_of_fit_ref 1.022
_refine_ls_hydrogen_treatment constr
_refine_ls_matrix_type full
_refine_ls_number_parameters 840
_refine_ls_number_reflns 13683
_refine_ls_number_restraints 0
_refine_ls_restrained_S_all 1.022
_refine_ls_R_factor_all 0.0449
_refine_ls_R_factor_gt 0.0334
_refine_ls_shift/su_max 0.001
_refine_ls_shift/su_mean 0.000
_refine_ls_structure_factor_coef Fsqd
_refine_ls_weighting_details 'w=1/[\s^2^(Fo^2^)+(0.0266P)^2^+3.8444P] where P=(Fo^2^+2Fc^2^)/3'
_refine_ls_weighting_scheme calc
_refine_ls_wR_factor_gt 0.0729
_refine_ls_wR_factor_ref 0.0791
_reflns_Friedel_coverage 0.000
_reflns_number_gt 11366
_reflns_number_total 13683
_reflns_threshold_expression 'I > 2\s(I)'
_cod_data_source_file d1ob00536g2.cif
_cod_data_source_block i_CCDC2
_cod_depositor_comments 'Adding full bibliography for 7158045--7158050.cif.'
_cod_database_code 7158049
_shelx_shelxl_version_number 2018/3
_shelx_space_group_comment
;
The symmetry employed for this shelxl refinement is uniquely defined
by the following loop, which should always be used as a source of
symmetry information in preference to the above space-group names.
They are only intended as comments.
;
_shelx_estimated_absorpt_t_max 0.959
_shelx_estimated_absorpt_t_min 0.735
_olex2_refinement_description
;
1. Fixed Uiso
 At 1.2 times of:
  All C(H) groups, All C(H,H) groups
2. Others
 Sof(Cl3B)=Sof(Cl4B)=1-FVAR(1)
 Sof(Cl3A)=Sof(Cl4A)=FVAR(1)
 Sof(Cl5B)=Sof(Cl6B)=1-FVAR(2)
 Sof(Cl5A)=Sof(Cl6A)=FVAR(2)
3.a Secondary CH2 refined with riding coordinates:
 C59(H59A,H59B), C60A(H60A,H60B), C61A(H61A,H61B)
3.b Aromatic/amide H refined with riding coordinates:
 C3(H3), C4(H4), C5(H5), C6(H6), C8(H8), C9(H9), C10(H10), C11(H11), C12(H12),
 C14(H14), C15(H15), C16(H16), C17(H17), C18(H18), C20(H20), C21(H21), C22(H22),
  C23(H23), C24(H24), C26(H26), C27(H27), C28(H28), C29(H29), C30(H30)
;
_olex2_submission_special_instructions 'No special instructions were received'

loop_
_space_group_symop_operation_xyz
'x, y, z'
'-x, -y, -z'

loop_
_atom_site_label
_atom_site_type_symbol
_atom_site_fract_x
_atom_site_fract_y
_atom_site_fract_z
_atom_site_U_iso_or_equiv
_atom_site_adp_type
_atom_site_occupancy
_atom_site_site_symmetry_order
_atom_site_calc_flag
_atom_site_refinement_flags_posn
_atom_site_refinement_flags_adp
_atom_site_refinement_flags_occupancy
_atom_site_disorder_assembly
_atom_site_disorder_group
Sb1 Sb 0.31237(2) 0.82580(2) 0.28089(2) 0.01470(5) Uani 1 1 d . . . . .
Sb2 Sb 0.03917(2) 0.69621(2) 0.25088(2) 0.01515(5) Uani 1 1 d . . . . .
Cl1 Cl -0.33153(9) 1.36692(8) -0.00119(4) 0.0439(2) Uani 1 1 d . . . . .
Cl2 Cl -0.41187(10) 1.45469(9) -0.11801(4) 0.0526(3) Uani 1 1 d . . . . .
F1 F 0.07172(17) 0.71557(14) 0.43211(8) 0.0285(4) Uani 1 1 d . . . . .
F2 F -0.07741(19) 0.73988(17) 0.52734(8) 0.0377(5) Uani 1 1 d . . . . .
F3 F -0.21292(17) 0.94233(18) 0.55193(8) 0.0366(5) Uani 1 1 d . . . . .
F4 F -0.20229(16) 1.11887(16) 0.48093(8) 0.0341(4) Uani 1 1 d . . . . .
F5 F -0.28459(16) 1.19541(16) 0.38801(9) 0.0341(4) Uani 1 1 d . . . . .
F6 F -0.25637(17) 1.36673(15) 0.31620(10) 0.0403(5) Uani 1 1 d . . . . .
F7 F -0.04411(18) 1.36714(15) 0.24974(10) 0.0399(5) Uani 1 1 d . . . . .
F8 F 0.14130(17) 1.19219(15) 0.25305(9) 0.0351(5) Uani 1 1 d . . . . .
F9 F -0.27923(15) 0.98633(14) 0.27455(8) 0.0265(4) Uani 1 1 d . . . . .
F10 F -0.41973(16) 1.18612(15) 0.25624(8) 0.0324(4) Uani 1 1 d . . . . .
F11 F -0.34649(19) 1.33368(15) 0.17537(9) 0.0388(5) Uani 1 1 d . . . . .
F12 F -0.13710(18) 1.28369(14) 0.11254(8) 0.0316(4) Uani 1 1 d . . . . .
F13 F -0.06153(17) 1.17634(14) 0.02942(8) 0.0288(4) Uani 1 1 d . . . . .
F14 F 0.14353(18) 1.10763(15) -0.03289(7) 0.0317(4) Uani 1 1 d . . . . .
F15 F 0.31988(17) 0.93657(16) 0.00679(8) 0.0314(4) Uani 1 1 d . . . . .
F16 F 0.28152(15) 0.82940(14) 0.10750(7) 0.0234(4) Uani 1 1 d . . . . .
O1 O 0.14568(17) 0.79548(15) 0.32880(8) 0.0160(4) Uani 1 1 d . . . . .
O2 O 0.20599(17) 0.98014(15) 0.27914(8) 0.0179(4) Uani 1 1 d . . . . .
O3 O 0.14613(17) 0.80526(15) 0.20319(8) 0.0152(4) Uani 1 1 d . . . . .
O4 O -0.07736(17) 0.84590(15) 0.25274(8) 0.0162(4) Uani 1 1 d . . . . .
C1 C 0.3283(3) 0.6481(2) 0.27149(11) 0.0170(5) Uani 1 1 d . . . . .
C2 C 0.2219(2) 0.5980(2) 0.25823(12) 0.0169(5) Uani 1 1 d . . . . .
C3 C 0.2344(3) 0.4823(2) 0.24912(13) 0.0212(6) Uani 1 1 d . . . . .
H3 H 0.162229 0.448552 0.239293 0.025 Uiso 1 1 calc R U . . .
C4 C 0.3527(3) 0.4165(2) 0.25444(13) 0.0239(6) Uani 1 1 d . . . . .
H4 H 0.361660 0.338389 0.247062 0.029 Uiso 1 1 calc R U . . .
C5 C 0.4572(3) 0.4653(3) 0.27048(13) 0.0250(6) Uani 1 1 d . . . . .
H5 H 0.536825 0.419783 0.275879 0.030 Uiso 1 1 calc R U . . .
C6 C 0.4464(3) 0.5809(2) 0.27879(12) 0.0206(6) Uani 1 1 d . . . . .
H6 H 0.518696 0.613938 0.289348 0.025 Uiso 1 1 calc R U . . .
C7 C 0.4282(3) 0.8816(2) 0.21253(12) 0.0190(6) Uani 1 1 d . . . . .
C8 C 0.4092(3) 0.9926(3) 0.19156(13) 0.0250(6) Uani 1 1 d . . . . .
H8 H 0.343888 1.045246 0.207958 0.030 Uiso 1 1 calc R U . . .
C9 C 0.4863(3) 1.0261(3) 0.14655(14) 0.0299(7) Uani 1 1 d . . . . .
H9 H 0.472412 1.101321 0.132042 0.036 Uiso 1 1 calc R U . . .
C10 C 0.5825(3) 0.9507(3) 0.12304(14) 0.0317(7) Uani 1 1 d . . . . .
H10 H 0.634524 0.974034 0.092419 0.038 Uiso 1 1 calc R U . . .
C11 C 0.6033(3) 0.8409(3) 0.14395(14) 0.0307(7) Uani 1 1 d . . . . .
H11 H 0.670333 0.789483 0.127950 0.037 Uiso 1 1 calc R U . . .
C12 C 0.5262(3) 0.8056(3) 0.18852(13) 0.0252(6) Uani 1 1 d . . . . .
H12 H 0.540187 0.730043 0.202505 0.030 Uiso 1 1 calc R U . . .
C13 C 0.4121(2) 0.8453(2) 0.35880(12) 0.0177(5) Uani 1 1 d . . . . .
C14 C 0.4947(3) 0.9257(3) 0.36029(14) 0.0260(7) Uani 1 1 d . . . . .
H14 H 0.508063 0.969353 0.326260 0.031 Uiso 1 1 calc R U . . .
C15 C 0.5572(3) 0.9410(3) 0.41230(15) 0.0332(8) Uani 1 1 d . . . . .
H15 H 0.612740 0.996037 0.413875 0.040 Uiso 1 1 calc R U . . .
C16 C 0.5386(3) 0.8763(3) 0.46184(14) 0.0320(7) Uani 1 1 d . . . . .
H16 H 0.582830 0.886544 0.496875 0.038 Uiso 1 1 calc R U . . .
C17 C 0.4566(3) 0.7972(3) 0.46072(13) 0.0268(7) Uani 1 1 d . . . . .
H17 H 0.444002 0.753589 0.494875 0.032 Uiso 1 1 calc R U . . .
C18 C 0.3925(3) 0.7816(3) 0.40909(13) 0.0231(6) Uani 1 1 d . . . . .
H18 H 0.335424 0.727734 0.408128 0.028 Uiso 1 1 calc R U . . .
C19 C -0.0351(3) 0.6355(2) 0.17367(13) 0.0194(6) Uani 1 1 d . . . . .
C20 C 0.0287(3) 0.6423(3) 0.12007(14) 0.0293(7) Uani 1 1 d . . . . .
H20 H 0.106318 0.672634 0.118273 0.035 Uiso 1 1 calc R U . . .
C21 C -0.0220(3) 0.6044(3) 0.06932(15) 0.0365(8) Uani 1 1 d . . . . .
H21 H 0.020313 0.610108 0.032734 0.044 Uiso 1 1 calc R U . . .
C22 C -0.1342(3) 0.5584(3) 0.07209(15) 0.0355(8) Uani 1 1 d . . . . .
H22 H -0.168191 0.532027 0.037479 0.043 Uiso 1 1 calc R U . . .
C23 C -0.1968(3) 0.5508(3) 0.12546(15) 0.0287(7) Uani 1 1 d . . . . .
H23 H -0.273571 0.519099 0.127195 0.034 Uiso 1 1 calc R U . . .
C24 C -0.1482(3) 0.5890(2) 0.17606(14) 0.0226(6) Uani 1 1 d . . . . .
H24 H -0.191667 0.583810 0.212409 0.027 Uiso 1 1 calc R U . . .
C25 C -0.0692(3) 0.6375(2) 0.32124(12) 0.0185(6) Uani 1 1 d . . . . .
C26 C -0.0178(3) 0.5444(3) 0.35490(14) 0.0259(6) Uani 1 1 d . . . . .
H26 H 0.065372 0.507922 0.346597 0.031 Uiso 1 1 calc R U . . .
C27 C -0.0884(3) 0.5047(3) 0.40080(14) 0.0311(7) Uani 1 1 d . . . . .
H27 H -0.052894 0.441770 0.423881 0.037 Uiso 1 1 calc R U . . .
C28 C -0.2096(3) 0.5569(3) 0.41253(14) 0.0312(7) Uani 1 1 d . . . . .
H28 H -0.257585 0.529744 0.443632 0.037 Uiso 1 1 calc R U . . .
C29 C -0.2616(3) 0.6491(3) 0.37908(15) 0.0309(7) Uani 1 1 d . . . . .
H29 H -0.345308 0.684461 0.387331 0.037 Uiso 1 1 calc R U . . .
C30 C -0.1922(3) 0.6903(2) 0.33347(13) 0.0237(6) Uani 1 1 d . . . . .
H30 H -0.228122 0.753772 0.310855 0.028 Uiso 1 1 calc R U . . .
C31 C 0.0411(3) 1.1900(2) 0.28949(14) 0.0249(6) Uani 1 1 d . . . . .
C32 C -0.0525(3) 1.2811(2) 0.28752(15) 0.0289(7) Uani 1 1 d . . . . .
C33 C -0.1603(3) 1.2818(2) 0.32239(15) 0.0288(7) Uani 1 1 d . . . . .
C34 C -0.1713(3) 1.1937(3) 0.36048(14) 0.0252(7) Uani 1 1 d . . . . .
C35 C -0.1464(3) 1.0177(3) 0.46212(14) 0.0253(7) Uani 1 1 d . . . . .
C36 C -0.1492(3) 0.9285(3) 0.50064(13) 0.0262(7) Uani 1 1 d . . . . .
C37 C -0.0795(3) 0.8251(3) 0.48810(13) 0.0262(7) Uani 1 1 d . . . . .
C38 C -0.0057(3) 0.8134(2) 0.43812(13) 0.0222(6) Uani 1 1 d . . . . .
C39 C 0.0831(2) 0.8955(2) 0.34782(12) 0.0160(5) Uani 1 1 d . . . . .
C40 C 0.1109(2) 0.9905(2) 0.31936(12) 0.0167(5) Uani 1 1 d . . . . .
C41 C 0.0302(3) 1.0959(2) 0.32626(12) 0.0185(6) Uani 1 1 d . . . . .
C42 C -0.0750(3) 1.1009(2) 0.36646(13) 0.0205(6) Uani 1 1 d . . . . .
C43 C -0.0791(2) 1.0075(2) 0.40834(12) 0.0195(6) Uani 1 1 d . . . . .
C44 C -0.0027(3) 0.9025(2) 0.39729(12) 0.0185(6) Uani 1 1 d . . . . .
C45 C -0.2431(3) 1.0531(2) 0.23130(13) 0.0196(6) Uani 1 1 d . . . . .
C46 C -0.3163(3) 1.1552(2) 0.22271(13) 0.0231(6) Uani 1 1 d . . . . .
C47 C -0.2798(3) 1.2301(2) 0.18069(14) 0.0263(7) Uani 1 1 d . . . . .
C48 C -0.1733(3) 1.2008(2) 0.14650(13) 0.0222(6) Uani 1 1 d . . . . .
C49 C 0.0268(3) 1.0995(2) 0.05519(13) 0.0215(6) Uani 1 1 d . . . . .
C50 C 0.1305(3) 1.0628(2) 0.02126(12) 0.0221(6) Uani 1 1 d . . . . .
C51 C 0.2199(3) 0.9743(3) 0.04130(13) 0.0232(6) Uani 1 1 d . . . . .
C52 C 0.1998(3) 0.9217(2) 0.09328(12) 0.0183(6) Uani 1 1 d . . . . .
C53 C 0.0661(2) 0.8959(2) 0.18192(12) 0.0155(5) Uani 1 1 d . . . . .
C54 C -0.0494(2) 0.9178(2) 0.20979(11) 0.0146(5) Uani 1 1 d . . . . .
C55 C -0.1341(2) 1.0193(2) 0.19679(12) 0.0160(5) Uani 1 1 d . . . . .
C56 C -0.1009(3) 1.0929(2) 0.15012(12) 0.0181(6) Uani 1 1 d . . . . .
C57 C 0.0070(3) 1.0545(2) 0.11195(12) 0.0180(6) Uani 1 1 d . . . . .
C58 C 0.0948(2) 0.9577(2) 0.13014(11) 0.0156(5) Uani 1 1 d . . . . .
C59 C -0.4503(3) 1.3772(3) -0.05575(15) 0.0354(8) Uani 1 1 d . . . . .
H59A H -0.462052 1.300739 -0.067788 0.042 Uiso 1 1 calc R U . . .
H59B H -0.531633 1.413468 -0.038909 0.042 Uiso 1 1 calc R U . . .
Cl3A Cl 0.19785(14) 1.27542(11) 0.13802(6) 0.0500(4) Uani 0.769(3) 1 d . . P A 1
Cl4A Cl 0.3515(5) 1.2439(4) 0.0310(2) 0.0596(10) Uani 0.769(3) 1 d . . P A 1
C60A C 0.2201(7) 1.3271(5) 0.0689(3) 0.0908(19) Uani 1 1 d . . . A 1
H60A H 0.237431 1.405553 0.071452 0.109 Uiso 1 1 calc R U . A 1
H60B H 0.141539 1.327562 0.046046 0.109 Uiso 1 1 calc R U . A 1
Cl3B Cl 0.1373(4) 1.3535(4) 0.1032(2) 0.0493(14) Uani 0.231(3) 1 d . . P A 2
Cl4B Cl 0.3563(15) 1.2543(15) 0.0407(9) 0.080(5) Uani 0.231(3) 1 d . . P A 2
Cl5A Cl -0.3853(3) 0.7489(2) 0.61223(9) 0.0783(8) Uani 0.773(6) 1 d . . P B 3
Cl6A Cl -0.4339(2) 0.53404(18) 0.55844(11) 0.0884(9) Uani 0.773(6) 1 d . . P B 3
C61A C -0.3186(8) 0.6073(12) 0.5904(3) 0.146(6) Uani 1 1 d . . . B 3
H61A H -0.248761 0.612011 0.561846 0.176 Uiso 1 1 calc R U . B 3
H61B H -0.282357 0.564659 0.625287 0.176 Uiso 1 1 calc R U . B 3
Cl5B Cl -0.3174(17) 0.6960(19) 0.6031(9) 0.197(11) Uani 0.227(6) 1 d . . P B 4
Cl6B Cl -0.3249(17) 0.5217(7) 0.5773(4) 0.109(5) Uani 0.227(6) 1 d . . P B 4

loop_
_atom_site_aniso_label
_atom_site_aniso_U_11
_atom_site_aniso_U_22
_atom_site_aniso_U_33
_atom_site_aniso_U_23
_atom_site_aniso_U_13
_atom_site_aniso_U_12
Sb1 0.01217(9) 0.01589(9) 0.01563(9) -0.00135(7) 0.00080(7) -0.00043(7)
Sb2 0.01183(9) 0.01410(9) 0.01883(10) 0.00027(7) 0.00054(7) 0.00050(6)
Cl1 0.0439(5) 0.0447(5) 0.0434(5) -0.0074(4) -0.0116(4) -0.0051(4)
Cl2 0.0570(6) 0.0605(7) 0.0397(5) 0.0033(5) 0.0022(5) -0.0069(5)
F1 0.0335(10) 0.0268(9) 0.0238(9) 0.0008(7) 0.0038(8) -0.0002(8)
F2 0.0415(11) 0.0501(12) 0.0227(10) 0.0064(9) 0.0069(8) -0.0115(9)
F3 0.0257(10) 0.0637(14) 0.0214(9) -0.0112(9) 0.0078(8) -0.0085(9)
F4 0.0221(9) 0.0447(12) 0.0332(10) -0.0209(9) 0.0023(8) 0.0057(8)
F5 0.0157(9) 0.0385(11) 0.0456(12) -0.0108(9) 0.0001(8) 0.0062(8)
F6 0.0232(10) 0.0250(10) 0.0692(15) -0.0060(9) -0.0120(9) 0.0100(8)
F7 0.0348(11) 0.0196(9) 0.0644(14) 0.0093(9) -0.0053(10) -0.0016(8)
F8 0.0284(10) 0.0233(9) 0.0522(13) 0.0098(9) 0.0075(9) -0.0007(8)
F9 0.0212(9) 0.0237(9) 0.0323(10) 0.0037(7) 0.0095(7) 0.0035(7)
F10 0.0224(9) 0.0290(10) 0.0419(11) -0.0010(8) 0.0085(8) 0.0097(7)
F11 0.0405(11) 0.0226(10) 0.0473(12) 0.0042(9) 0.0084(9) 0.0154(8)
F12 0.0405(11) 0.0180(9) 0.0338(10) 0.0054(8) 0.0056(8) 0.0028(8)
F13 0.0331(10) 0.0277(10) 0.0229(9) 0.0064(7) -0.0059(7) 0.0037(8)
F14 0.0423(11) 0.0348(10) 0.0173(9) 0.0075(8) 0.0036(8) -0.0040(8)
F15 0.0315(10) 0.0384(11) 0.0221(9) 0.0020(8) 0.0109(8) 0.0017(8)
F16 0.0207(8) 0.0262(9) 0.0211(9) -0.0007(7) 0.0026(7) 0.0046(7)
O1 0.0147(9) 0.0156(9) 0.0170(9) -0.0017(7) -0.0003(7) 0.0003(7)
O2 0.0169(9) 0.0163(9) 0.0198(10) -0.0015(8) 0.0020(8) -0.0002(7)
O3 0.0137(9) 0.0136(9) 0.0172(9) 0.0013(7) 0.0003(7) 0.0020(7)
O4 0.0136(9) 0.0164(9) 0.0178(10) 0.0016(7) 0.0024(7) 0.0008(7)
C1 0.0182(13) 0.0177(13) 0.0141(13) -0.0016(10) 0.0006(10) 0.0006(10)
C2 0.0134(13) 0.0199(14) 0.0161(13) 0.0007(11) -0.0003(10) 0.0021(10)
C3 0.0206(14) 0.0189(14) 0.0240(15) -0.0002(11) -0.0008(11) -0.0026(11)
C4 0.0267(16) 0.0156(14) 0.0274(16) -0.0025(12) 0.0004(12) 0.0043(11)
C5 0.0187(14) 0.0245(15) 0.0290(16) -0.0008(13) -0.0015(12) 0.0074(12)
C6 0.0165(13) 0.0249(15) 0.0199(14) -0.0025(12) -0.0004(11) -0.0006(11)
C7 0.0175(13) 0.0265(15) 0.0142(13) -0.0019(11) 0.0001(10) -0.0066(11)
C8 0.0257(15) 0.0250(16) 0.0242(16) -0.0028(12) 0.0035(12) -0.0034(12)
C9 0.0327(17) 0.0330(18) 0.0253(16) 0.0057(13) 0.0017(13) -0.0101(14)
C10 0.0266(16) 0.049(2) 0.0216(16) 0.0026(14) 0.0061(13) -0.0129(15)
C11 0.0210(15) 0.043(2) 0.0266(17) -0.0012(14) 0.0062(13) -0.0006(14)
C12 0.0227(15) 0.0294(16) 0.0226(15) 0.0016(13) 0.0025(12) -0.0014(12)
C13 0.0131(13) 0.0212(14) 0.0185(14) -0.0033(11) 0.0000(10) -0.0009(10)
C14 0.0205(15) 0.0309(17) 0.0274(16) 0.0027(13) -0.0034(12) -0.0065(12)
C15 0.0271(17) 0.0363(19) 0.039(2) -0.0036(15) -0.0110(14) -0.0123(14)
C16 0.0239(16) 0.045(2) 0.0258(17) -0.0089(15) -0.0075(13) 0.0016(14)
C17 0.0196(15) 0.0395(18) 0.0193(15) -0.0003(13) 0.0007(12) 0.0022(13)
C18 0.0159(14) 0.0278(16) 0.0249(15) 0.0000(12) 0.0004(11) -0.0005(11)
C19 0.0185(14) 0.0153(13) 0.0235(15) -0.0012(11) -0.0033(11) 0.0015(11)
C20 0.0292(17) 0.0307(17) 0.0289(17) -0.0079(14) 0.0027(13) -0.0070(13)
C21 0.046(2) 0.039(2) 0.0264(17) -0.0120(15) 0.0032(15) -0.0119(16)
C22 0.046(2) 0.0298(18) 0.0320(19) -0.0094(14) -0.0112(16) -0.0079(15)
C23 0.0264(16) 0.0218(15) 0.0396(19) 0.0001(13) -0.0099(14) -0.0084(12)
C24 0.0206(14) 0.0190(14) 0.0281(16) 0.0031(12) -0.0040(12) -0.0025(11)
C25 0.0175(13) 0.0173(13) 0.0213(14) -0.0023(11) 0.0017(11) -0.0044(11)
C26 0.0219(15) 0.0241(16) 0.0306(17) 0.0035(13) 0.0017(12) 0.0004(12)
C27 0.0336(18) 0.0292(17) 0.0301(17) 0.0089(14) 0.0024(14) -0.0045(14)
C28 0.0360(18) 0.0348(18) 0.0244(16) 0.0016(14) 0.0078(14) -0.0116(15)
C29 0.0234(16) 0.0345(18) 0.0342(18) -0.0009(14) 0.0092(13) -0.0022(13)
C30 0.0203(14) 0.0222(15) 0.0280(16) 0.0020(12) 0.0022(12) -0.0012(12)
C31 0.0190(14) 0.0223(15) 0.0336(17) -0.0046(13) -0.0030(12) -0.0024(12)
C32 0.0267(16) 0.0161(14) 0.044(2) -0.0008(13) -0.0091(14) -0.0022(12)
C33 0.0187(15) 0.0191(15) 0.046(2) -0.0104(14) -0.0125(14) 0.0067(12)
C34 0.0122(13) 0.0277(16) 0.0348(17) -0.0170(13) -0.0045(12) 0.0024(11)
C35 0.0117(13) 0.0370(18) 0.0272(16) -0.0158(13) -0.0021(11) -0.0016(12)
C36 0.0153(14) 0.049(2) 0.0155(14) -0.0127(13) 0.0026(11) -0.0060(13)
C37 0.0211(15) 0.0395(18) 0.0194(15) -0.0009(13) -0.0012(12) -0.0093(13)
C38 0.0198(14) 0.0255(15) 0.0210(15) -0.0049(12) -0.0009(11) -0.0014(12)
C39 0.0131(12) 0.0179(13) 0.0163(13) -0.0037(10) -0.0013(10) 0.0003(10)
C40 0.0157(13) 0.0188(13) 0.0150(13) -0.0056(10) -0.0002(10) 0.0000(10)
C41 0.0149(13) 0.0181(14) 0.0220(14) -0.0041(11) -0.0055(11) 0.0002(10)
C42 0.0149(13) 0.0197(14) 0.0266(15) -0.0109(12) -0.0043(11) 0.0005(11)
C43 0.0120(13) 0.0274(15) 0.0192(14) -0.0097(12) -0.0021(10) -0.0014(11)
C44 0.0148(13) 0.0249(15) 0.0158(13) -0.0058(11) -0.0014(10) -0.0022(11)
C45 0.0177(14) 0.0179(14) 0.0232(15) 0.0001(11) -0.0018(11) -0.0024(11)
C46 0.0177(14) 0.0231(15) 0.0270(16) -0.0038(12) 0.0002(12) 0.0029(11)
C47 0.0246(15) 0.0170(14) 0.0346(18) -0.0002(12) -0.0040(13) 0.0072(12)
C48 0.0279(15) 0.0158(14) 0.0217(15) 0.0013(11) -0.0004(12) 0.0012(11)
C49 0.0235(15) 0.0171(14) 0.0235(15) 0.0022(11) -0.0066(12) -0.0008(11)
C50 0.0303(16) 0.0255(15) 0.0110(13) 0.0015(11) -0.0012(11) -0.0060(12)
C51 0.0234(15) 0.0280(16) 0.0184(14) -0.0026(12) 0.0034(11) -0.0046(12)
C52 0.0172(13) 0.0172(13) 0.0196(14) -0.0029(11) -0.0016(11) 0.0014(11)
C53 0.0160(13) 0.0120(12) 0.0179(13) -0.0025(10) -0.0022(10) 0.0000(10)
C54 0.0155(13) 0.0141(13) 0.0141(13) -0.0017(10) -0.0026(10) -0.0011(10)
C55 0.0151(13) 0.0150(13) 0.0179(13) -0.0025(10) -0.0041(10) -0.0011(10)
C56 0.0183(13) 0.0181(14) 0.0175(14) -0.0013(11) -0.0035(11) -0.0007(11)
C57 0.0197(14) 0.0150(13) 0.0196(14) -0.0004(11) -0.0038(11) -0.0033(11)
C58 0.0161(13) 0.0178(13) 0.0135(13) -0.0033(10) -0.0037(10) -0.0034(10)
C59 0.0268(17) 0.039(2) 0.039(2) -0.0100(16) 0.0026(15) 0.0001(14)
Cl3A 0.0675(9) 0.0492(8) 0.0373(7) -0.0001(6) -0.0108(6) -0.0217(7)
Cl4A 0.0643(18) 0.0750(17) 0.0457(16) 0.0120(14) -0.0013(11) -0.0331(15)
C60A 0.122(6) 0.076(4) 0.080(4) 0.008(3) -0.002(4) -0.036(4)
Cl3B 0.046(3) 0.061(3) 0.040(3) -0.009(2) -0.0027(19) -0.001(2)
Cl4B 0.059(7) 0.119(9) 0.054(7) -0.016(5) 0.021(5) 0.016(6)
Cl5A 0.1020(19) 0.0847(15) 0.0522(10) 0.0263(10) -0.0199(11) -0.0288(13)
Cl6A 0.0816(16) 0.0866(14) 0.0937(16) 0.0483(11) -0.0022(12) -0.0061(11)
C61A 0.067(5) 0.315(19) 0.055(5) 0.049(9) 0.004(4) -0.026(10)
Cl5B 0.100(9) 0.25(2) 0.256(18) 0.215(17) -0.047(10) -0.087(12)
Cl6B 0.218(16) 0.066(5) 0.047(4) 0.007(3) 0.004(5) -0.035(6)

loop_
_atom_type_symbol
_atom_type_description
_atom_type_scat_dispersion_real
_atom_type_scat_dispersion_imag
_atom_type_scat_source
C C 0.0033 0.0016 'International Tables Vol C Tables 4.2.6.8 and 6.1.1.4'
H H 0.0000 0.0000 'International Tables Vol C Tables 4.2.6.8 and 6.1.1.4'
Cl Cl 0.1484 0.1585 'International Tables Vol C Tables 4.2.6.8 and 6.1.1.4'
F F 0.0171 0.0103 'International Tables Vol C Tables 4.2.6.8 and 6.1.1.4'
O O 0.0106 0.0060 'International Tables Vol C Tables 4.2.6.8 and 6.1.1.4'
Sb Sb -0.5866 1.5461 'International Tables Vol C Tables 4.2.6.8 and 6.1.1.4'

loop_
_geom_angle_atom_site_label_1
_geom_angle_atom_site_label_2
_geom_angle_atom_site_label_3
_geom_angle
_geom_angle_site_symmetry_1
_geom_angle_site_symmetry_3
_geom_angle_publ_flag
O1 Sb1 Sb2 44.30(7) . . ?
O1 Sb1 O3 74.46(9) . . ?
O2 Sb1 Sb2 90.84(8) . . ?
O2 Sb1 O1 78.05(9) . . ?
O2 Sb1 O3 77.22(8) . . ?
O2 Sb1 C1 150.27(10) . . ?
O2 Sb1 C7 88.75(11) . . ?
O2 Sb1 C13 97.44(10) . . ?
O3 Sb1 Sb2 36.22(5) . . ?
C1 Sb1 Sb2 59.46(8) . . ?
C1 Sb1 O1 80.71(9) . . ?
C1 Sb1 O3 77.20(8) . . ?
C7 Sb1 Sb2 122.06(9) . . ?
C7 Sb1 O1 159.91(9) . . ?
C7 Sb1 O3 87.99(11) . . ?
C7 Sb1 C1 105.24(11) . . ?
C13 Sb1 Sb2 132.76(8) . . ?
C13 Sb1 O1 92.18(11) . . ?
C13 Sb1 O3 166.32(8) . . ?
C13 Sb1 C1 103.96(10) . . ?
C13 Sb1 C7 104.62(12) . . ?
O1 Sb2 Sb1 36.40(5) . . ?
O3 Sb2 Sb1 45.11(6) . . ?
O3 Sb2 O1 75.36(9) . . ?
O3 Sb2 C2 81.67(11) . . ?
O3 Sb2 C25 158.32(9) . . ?
O4 Sb2 Sb1 92.22(9) . . ?
O4 Sb2 O1 79.49(8) . . ?
O4 Sb2 O3 77.41(9) . . ?
O4 Sb2 C2 151.58(9) . . ?
O4 Sb2 C19 96.92(10) . . ?
O4 Sb2 C25 88.87(10) . . ?
C2 Sb2 Sb1 59.36(10) . . ?
C2 Sb2 O1 76.75(10) . . ?
C19 Sb2 Sb1 133.85(8) . . ?
C19 Sb2 O1 168.49(9) . . ?
C19 Sb2 O3 93.21(11) . . ?
C19 Sb2 C2 103.29(11) . . ?
C19 Sb2 C25 105.19(13) . . ?
C25 Sb2 Sb1 120.19(9) . . ?
C25 Sb2 O1 85.77(11) . . ?
C25 Sb2 C2 104.59(12) . . ?
Sb1 O1 Sb2 99.30(9) . . ?
C39 O1 Sb1 108.98(16) . . ?
C39 O1 Sb2 117.17(16) . . ?
C40 O2 Sb1 113.00(16) . . ?
Sb2 O3 Sb1 98.67(9) . . ?
C53 O3 Sb1 121.79(16) . . ?
C53 O3 Sb2 109.54(16) . . ?
C54 O4 Sb2 112.45(16) . . ?
C2 C1 Sb1 120.38(19) . . ?
C2 C1 C6 119.6(3) . . ?
C6 C1 Sb1 120.0(2) . . ?
C1 C2 Sb2 120.8(2) . . ?
C1 C2 C3 120.0(2) . . ?
C3 C2 Sb2 119.3(2) . . ?
C2 C3 H3 119.9 . . ?
C4 C3 C2 120.1(3) . . ?
C4 C3 H3 119.9 . . ?
C3 C4 H4 120.1 . . ?
C5 C4 C3 119.9(3) . . ?
C5 C4 H4 120.1 . . ?
C4 C5 H5 119.7 . . ?
C4 C5 C6 120.6(3) . . ?
C6 C5 H5 119.7 . . ?
C1 C6 H6 120.1 . . ?
C5 C6 C1 119.7(3) . . ?
C5 C6 H6 120.1 . . ?
C8 C7 Sb1 121.5(2) . . ?
C12 C7 Sb1 119.2(2) . . ?
C12 C7 C8 119.3(3) . . ?
C7 C8 H8 120.0 . . ?
C9 C8 C7 120.0(3) . . ?
C9 C8 H8 120.0 . . ?
C8 C9 H9 119.8 . . ?
C10 C9 C8 120.4(3) . . ?
C10 C9 H9 119.8 . . ?
C9 C10 H10 119.9 . . ?
C9 C10 C11 120.2(3) . . ?
C11 C10 H10 119.9 . . ?
C10 C11 H11 119.9 . . ?
C10 C11 C12 120.2(3) . . ?
C12 C11 H11 119.9 . . ?
C7 C12 H12 120.0 . . ?
C11 C12 C7 119.9(3) . . ?
C11 C12 H12 120.0 . . ?
C14 C13 Sb1 119.3(2) . . ?
C14 C13 C18 120.1(3) . . ?
C18 C13 Sb1 120.5(2) . . ?
C13 C14 H14 120.4 . . ?
C15 C14 C13 119.2(3) . . ?
C15 C14 H14 120.4 . . ?
C14 C15 H15 119.8 . . ?
C16 C15 C14 120.4(3) . . ?
C16 C15 H15 119.8 . . ?
C15 C16 H16 119.7 . . ?
C17 C16 C15 120.7(3) . . ?
C17 C16 H16 119.7 . . ?
C16 C17 H17 120.2 . . ?
C16 C17 C18 119.6(3) . . ?
C18 C17 H17 120.2 . . ?
C13 C18 H18 120.0 . . ?
C17 C18 C13 120.0(3) . . ?
C17 C18 H18 120.0 . . ?
C20 C19 Sb2 120.0(2) . . ?
C24 C19 Sb2 120.2(2) . . ?
C24 C19 C20 119.7(3) . . ?
C19 C20 H20 120.1 . . ?
C21 C20 C19 119.7(3) . . ?
C21 C20 H20 120.1 . . ?
C20 C21 H21 119.9 . . ?
C22 C21 C20 120.2(3) . . ?
C22 C21 H21 119.9 . . ?
C21 C22 H22 120.0 . . ?
C21 C22 C23 120.0(3) . . ?
C23 C22 H22 120.0 . . ?
C22 C23 H23 119.8 . . ?
C24 C23 C22 120.5(3) . . ?
C24 C23 H23 119.8 . . ?
C19 C24 H24 120.1 . . ?
C23 C24 C19 119.9(3) . . ?
C23 C24 H24 120.1 . . ?
C26 C25 Sb2 119.8(2) . . ?
C26 C25 C30 119.5(3) . . ?
C30 C25 Sb2 120.7(2) . . ?
C25 C26 H26 119.9 . . ?
C25 C26 C27 120.2(3) . . ?
C27 C26 H26 119.9 . . ?
C26 C27 H27 120.0 . . ?
C28 C27 C26 120.0(3) . . ?
C28 C27 H27 120.0 . . ?
C27 C28 H28 119.9 . . ?
C27 C28 C29 120.2(3) . . ?
C29 C28 H28 119.9 . . ?
C28 C29 H29 119.7 . . ?
C28 C29 C30 120.6(3) . . ?
C30 C29 H29 119.7 . . ?
C25 C30 H30 120.3 . . ?
C29 C30 C25 119.5(3) . . ?
C29 C30 H30 120.3 . . ?
F8 C31 C32 117.1(3) . . ?
F8 C31 C41 121.4(3) . . ?
C32 C31 C41 121.5(3) . . ?
F7 C32 C31 120.7(3) . . ?
F7 C32 C33 119.5(3) . . ?
C31 C32 C33 119.7(3) . . ?
F6 C33 C32 119.2(3) . . ?
F6 C33 C34 120.5(3) . . ?
C34 C33 C32 120.2(3) . . ?
F5 C34 C33 116.3(3) . . ?
F5 C34 C42 121.2(3) . . ?
C33 C34 C42 122.3(3) . . ?
F4 C35 C36 116.2(3) . . ?
F4 C35 C43 121.0(3) . . ?
C36 C35 C43 122.5(3) . . ?
F3 C36 C35 120.6(3) . . ?
F3 C36 C37 119.6(3) . . ?
C35 C36 C37 119.7(3) . . ?
F2 C37 C36 119.4(3) . . ?
F2 C37 C38 120.7(3) . . ?
C38 C37 C36 119.7(3) . . ?
F1 C38 C37 116.8(3) . . ?
F1 C38 C44 121.0(3) . . ?
C37 C38 C44 122.0(3) . . ?
O1 C39 C40 116.7(2) . . ?
O1 C39 C44 122.2(2) . . ?
C40 C39 C44 121.0(2) . . ?
O2 C40 C39 118.4(2) . . ?
O2 C40 C41 120.5(2) . . ?
C39 C40 C41 120.6(3) . . ?
C31 C41 C40 122.1(3) . . ?
C31 C41 C42 118.9(3) . . ?
C42 C41 C40 118.5(3) . . ?
C34 C42 C41 116.9(3) . . ?
C34 C42 C43 124.5(3) . . ?
C41 C42 C43 118.5(2) . . ?
C35 C43 C42 123.6(3) . . ?
C35 C43 C44 117.2(3) . . ?
C44 C43 C42 119.0(2) . . ?
C38 C44 C39 122.7(3) . . ?
C38 C44 C43 118.7(3) . . ?
C43 C44 C39 118.3(3) . . ?
F9 C45 C46 117.1(3) . . ?
F9 C45 C55 121.2(2) . . ?
C46 C45 C55 121.7(3) . . ?
F10 C46 C45 120.8(3) . . ?
F10 C46 C47 119.6(3) . . ?
C45 C46 C47 119.6(3) . . ?
F11 C47 C46 119.5(3) . . ?
F11 C47 C48 119.9(3) . . ?
C48 C47 C46 120.5(3) . . ?
F12 C48 C47 115.8(3) . . ?
F12 C48 C56 122.0(3) . . ?
C47 C48 C56 122.0(3) . . ?
F13 C49 C50 115.5(3) . . ?
F13 C49 C57 121.4(3) . . ?
C50 C49 C57 122.8(3) . . ?
F14 C50 C49 120.3(3) . . ?
F14 C50 C51 119.8(3) . . ?
C49 C50 C51 119.9(3) . . ?
F15 C51 C50 119.4(3) . . ?
F15 C51 C52 120.8(3) . . ?
C52 C51 C50 119.7(3) . . ?
F16 C52 C51 117.2(2) . . ?
F16 C52 C58 120.3(2) . . ?
C51 C52 C58 122.4(3) . . ?
O3 C53 C54 115.7(2) . . ?
O3 C53 C58 122.6(2) . . ?
C54 C53 C58 121.4(2) . . ?
O4 C54 C53 118.3(2) . . ?
O4 C54 C55 120.9(2) . . ?
C53 C54 C55 120.6(2) . . ?
C45 C55 C54 121.8(2) . . ?
C45 C55 C56 119.0(2) . . ?
C54 C55 C56 119.0(2) . . ?
C48 C56 C55 116.7(3) . . ?
C48 C56 C57 124.3(3) . . ?
C55 C56 C57 118.9(2) . . ?
C49 C57 C56 124.6(3) . . ?
C49 C57 C58 116.5(3) . . ?
C58 C57 C56 118.7(2) . . ?
C52 C58 C53 122.5(2) . . ?
C52 C58 C57 118.4(2) . . ?
C53 C58 C57 118.9(2) . . ?
Cl1 C59 H59A 109.1 . . ?
Cl1 C59 H59B 109.1 . . ?
Cl2 C59 Cl1 112.4(2) . . ?
Cl2 C59 H59A 109.1 . . ?
Cl2 C59 H59B 109.1 . . ?
H59A C59 H59B 107.8 . . ?
Cl3A C60A Cl4A 111.7(4) . . ?
Cl3A C60A H60A 109.3 . . ?
Cl3A C60A H60B 109.3 . . ?
Cl4A C60A H60A 109.3 . . ?
Cl4A C60A H60B 109.3 . . ?
H60A C60A H60B 107.9 . . ?
Cl5A C61A H61A 109.1 . . ?
Cl5A C61A H61B 109.1 . . ?
Cl6A C61A Cl5A 112.3(5) . . ?
Cl6A C61A H61A 109.1 . . ?
Cl6A C61A H61B 109.1 . . ?
H61A C61A H61B 107.9 . . ?

loop_
_geom_bond_atom_site_label_1
_geom_bond_atom_site_label_2
_geom_bond_distance
_geom_bond_site_symmetry_2
_geom_bond_publ_flag
Sb1 Sb2 3.568(3) . ?
Sb1 O1 2.146(2) . ?
Sb1 O2 2.034(2) . ?
Sb1 O3 2.557(2) . ?
Sb1 C1 2.137(3) . ?
Sb1 C7 2.134(3) . ?
Sb1 C13 2.113(3) . ?
Sb2 O1 2.525(2) . ?
Sb2 O3 2.133(2) . ?
Sb2 O4 2.039(2) . ?
Sb2 C2 2.135(3) . ?
Sb2 C19 2.121(3) . ?
Sb2 C25 2.134(3) . ?
Cl1 C59 1.773(4) . ?
Cl2 C59 1.761(4) . ?
F1 C38 1.347(3) . ?
F2 C37 1.347(4) . ?
F3 C36 1.347(3) . ?
F4 C35 1.352(4) . ?
F5 C34 1.351(4) . ?
F6 C33 1.346(3) . ?
F7 C32 1.347(4) . ?
F8 C31 1.348(4) . ?
F9 C45 1.348(3) . ?
F10 C46 1.346(3) . ?
F11 C47 1.349(3) . ?
F12 C48 1.349(3) . ?
F13 C49 1.353(3) . ?
F14 C50 1.352(3) . ?
F15 C51 1.348(3) . ?
F16 C52 1.347(3) . ?
O1 C39 1.366(3) . ?
O2 C40 1.352(3) . ?
O3 C53 1.370(3) . ?
O4 C54 1.354(3) . ?
C1 C2 1.395(4) . ?
C1 C6 1.405(4) . ?
C2 C3 1.399(4) . ?
C3 H3 0.9500 . ?
C3 C4 1.395(4) . ?
C4 H4 0.9500 . ?
C4 C5 1.385(4) . ?
C5 H5 0.9500 . ?
C5 C6 1.396(4) . ?
C6 H6 0.9500 . ?
C7 C8 1.400(4) . ?
C7 C12 1.400(4) . ?
C8 H8 0.9500 . ?
C8 C9 1.396(4) . ?
C9 H9 0.9500 . ?
C9 C10 1.380(5) . ?
C10 H10 0.9500 . ?
C10 C11 1.385(5) . ?
C11 H11 0.9500 . ?
C11 C12 1.398(4) . ?
C12 H12 0.9500 . ?
C13 C14 1.398(4) . ?
C13 C18 1.398(4) . ?
C14 H14 0.9500 . ?
C14 C15 1.394(4) . ?
C15 H15 0.9500 . ?
C15 C16 1.389(5) . ?
C16 H16 0.9500 . ?
C16 C17 1.381(5) . ?
C17 H17 0.9500 . ?
C17 C18 1.396(4) . ?
C18 H18 0.9500 . ?
C19 C20 1.399(4) . ?
C19 C24 1.398(4) . ?
C20 H20 0.9500 . ?
C20 C21 1.393(5) . ?
C21 H21 0.9500 . ?
C21 C22 1.386(5) . ?
C22 H22 0.9500 . ?
C22 C23 1.389(5) . ?
C23 H23 0.9500 . ?
C23 C24 1.382(4) . ?
C24 H24 0.9500 . ?
C25 C26 1.395(4) . ?
C25 C30 1.400(4) . ?
C26 H26 0.9500 . ?
C26 C27 1.399(4) . ?
C27 H27 0.9500 . ?
C27 C28 1.378(5) . ?
C28 H28 0.9500 . ?
C28 C29 1.387(5) . ?
C29 H29 0.9500 . ?
C29 C30 1.393(4) . ?
C30 H30 0.9500 . ?
C31 C32 1.374(4) . ?
C31 C41 1.414(4) . ?
C32 C33 1.388(5) . ?
C33 C34 1.376(5) . ?
C34 C42 1.412(4) . ?
C35 C36 1.378(5) . ?
C35 C43 1.412(4) . ?
C36 C37 1.389(5) . ?
C37 C38 1.375(4) . ?
C38 C44 1.411(4) . ?
C39 C40 1.372(4) . ?
C39 C44 1.440(4) . ?
C40 C41 1.438(4) . ?
C41 C42 1.434(4) . ?
C42 C43 1.466(4) . ?
C43 C44 1.428(4) . ?
C45 C46 1.371(4) . ?
C45 C55 1.411(4) . ?
C46 C47 1.393(4) . ?
C47 C48 1.377(4) . ?
C48 C56 1.414(4) . ?
C49 C50 1.367(4) . ?
C49 C57 1.419(4) . ?
C50 C51 1.397(4) . ?
C51 C52 1.363(4) . ?
C52 C58 1.414(4) . ?
C53 C54 1.372(4) . ?
C53 C58 1.437(4) . ?
C54 C55 1.440(4) . ?
C55 C56 1.445(4) . ?
C56 C57 1.460(4) . ?
C57 C58 1.444(4) . ?
C59 H59A 0.9900 . ?
C59 H59B 0.9900 . ?
Cl3A C60A 1.710(6) . ?
Cl4A C60A 1.821(8) . ?
C60A H60A 0.9900 . ?
C60A H60B 0.9900 . ?
Cl5A C61A 1.826(15) . ?
Cl6A C61A 1.780(11) . ?
C61A H61A 0.9900 . ?
C61A H61B 0.9900 . ?
Cl5B Cl6B 2.20(3) . ?

loop_
_geom_torsion_atom_site_label_1
_geom_torsion_atom_site_label_2
_geom_torsion_atom_site_label_3
_geom_torsion_atom_site_label_4
_geom_torsion
_geom_torsion_site_symmetry_1
_geom_torsion_site_symmetry_2
_geom_torsion_site_symmetry_3
_geom_torsion_site_symmetry_4
_geom_torsion_publ_flag
Sb1 O1 C39 C40 19.7(3) . . . . ?
Sb1 O1 C39 C44 -157.0(2) . . . . ?
Sb1 O2 C40 C39 -11.4(3) . . . . ?
Sb1 O2 C40 C41 176.85(19) . . . . ?
Sb1 O3 C53 C54 -93.4(2) . . . . ?
Sb1 O3 C53 C58 92.7(3) . . . . ?
Sb1 C1 C2 Sb2 -2.8(3) . . . . ?
Sb1 C1 C2 C3 176.6(2) . . . . ?
Sb1 C1 C6 C5 -177.7(2) . . . . ?
Sb1 C7 C8 C9 -179.6(2) . . . . ?
Sb1 C7 C12 C11 -179.6(2) . . . . ?
Sb1 C13 C14 C15 177.9(2) . . . . ?
Sb1 C13 C18 C17 -178.5(2) . . . . ?
Sb2 O1 C39 C40 -92.0(2) . . . . ?
Sb2 O1 C39 C44 91.4(3) . . . . ?
Sb2 O3 C53 C54 20.7(3) . . . . ?
Sb2 O3 C53 C58 -153.2(2) . . . . ?
Sb2 O4 C54 C53 -16.3(3) . . . . ?
Sb2 O4 C54 C55 168.53(19) . . . . ?
Sb2 C2 C3 C4 -179.2(2) . . . . ?
Sb2 C19 C20 C21 -178.6(2) . . . . ?
Sb2 C19 C24 C23 179.3(2) . . . . ?
Sb2 C25 C26 C27 -179.5(2) . . . . ?
Sb2 C25 C30 C29 179.0(2) . . . . ?
F1 C38 C44 C39 -0.9(4) . . . . ?
F1 C38 C44 C43 -174.8(2) . . . . ?
F2 C37 C38 F1 -3.0(4) . . . . ?
F2 C37 C38 C44 -177.8(3) . . . . ?
F3 C36 C37 F2 0.4(4) . . . . ?
F3 C36 C37 C38 -174.5(3) . . . . ?
F4 C35 C36 F3 4.8(4) . . . . ?
F4 C35 C36 C37 -171.3(2) . . . . ?
F4 C35 C43 C42 -6.4(4) . . . . ?
F4 C35 C43 C44 168.0(2) . . . . ?
F5 C34 C42 C41 166.9(2) . . . . ?
F5 C34 C42 C43 -9.5(4) . . . . ?
F6 C33 C34 F5 3.4(4) . . . . ?
F6 C33 C34 C42 177.3(3) . . . . ?
F7 C32 C33 F6 2.4(4) . . . . ?
F7 C32 C33 C34 178.9(3) . . . . ?
F8 C31 C32 F7 1.3(4) . . . . ?
F8 C31 C32 C33 177.6(3) . . . . ?
F8 C31 C41 C40 -11.9(4) . . . . ?
F8 C31 C41 C42 176.5(3) . . . . ?
F9 C45 C46 F10 -0.2(4) . . . . ?
F9 C45 C46 C47 176.6(3) . . . . ?
F9 C45 C55 C54 -6.5(4) . . . . ?
F9 C45 C55 C56 178.7(2) . . . . ?
F10 C46 C47 F11 1.9(4) . . . . ?
F10 C46 C47 C48 179.0(3) . . . . ?
F11 C47 C48 F12 5.2(4) . . . . ?
F11 C47 C48 C56 -179.4(3) . . . . ?
F12 C48 C56 C55 167.2(2) . . . . ?
F12 C48 C56 C57 -9.8(4) . . . . ?
F13 C49 C50 F14 3.8(4) . . . . ?
F13 C49 C50 C51 -172.7(3) . . . . ?
F13 C49 C57 C56 -6.6(4) . . . . ?
F13 C49 C57 C58 167.9(2) . . . . ?
F14 C50 C51 F15 1.5(4) . . . . ?
F14 C50 C51 C52 -173.3(3) . . . . ?
F15 C51 C52 F16 -1.9(4) . . . . ?
F15 C51 C52 C58 -178.9(3) . . . . ?
F16 C52 C58 C53 -3.5(4) . . . . ?
F16 C52 C58 C57 -177.5(2) . . . . ?
O1 C39 C40 O2 -6.5(4) . . . . ?
O1 C39 C40 C41 165.2(2) . . . . ?
O1 C39 C44 C38 15.9(4) . . . . ?
O1 C39 C44 C43 -170.2(2) . . . . ?
O2 C40 C41 C31 4.0(4) . . . . ?
O2 C40 C41 C42 175.6(2) . . . . ?
O3 C53 C54 O4 -3.8(4) . . . . ?
O3 C53 C54 C55 171.4(2) . . . . ?
O3 C53 C58 C52 8.0(4) . . . . ?
O3 C53 C58 C57 -177.9(2) . . . . ?
O4 C54 C55 C45 5.8(4) . . . . ?
O4 C54 C55 C56 -179.3(2) . . . . ?
C1 C2 C3 C4 1.3(4) . . . . ?
C2 C1 C6 C5 2.5(4) . . . . ?
C2 C3 C4 C5 1.9(4) . . . . ?
C3 C4 C5 C6 -3.0(5) . . . . ?
C4 C5 C6 C1 0.8(4) . . . . ?
C6 C1 C2 Sb2 177.0(2) . . . . ?
C6 C1 C2 C3 -3.5(4) . . . . ?
C7 C8 C9 C10 -0.9(5) . . . . ?
C8 C7 C12 C11 -0.3(4) . . . . ?
C8 C9 C10 C11 0.0(5) . . . . ?
C9 C10 C11 C12 0.8(5) . . . . ?
C10 C11 C12 C7 -0.6(5) . . . . ?
C12 C7 C8 C9 1.0(4) . . . . ?
C13 C14 C15 C16 0.7(5) . . . . ?
C14 C13 C18 C17 -0.8(4) . . . . ?
C14 C15 C16 C17 -1.1(5) . . . . ?
C15 C16 C17 C18 0.5(5) . . . . ?
C16 C17 C18 C13 0.5(4) . . . . ?
C18 C13 C14 C15 0.2(4) . . . . ?
C19 C20 C21 C22 -1.1(5) . . . . ?
C20 C19 C24 C23 -0.4(4) . . . . ?
C20 C21 C22 C23 0.5(5) . . . . ?
C21 C22 C23 C24 0.1(5) . . . . ?
C22 C23 C24 C19 -0.2(4) . . . . ?
C24 C19 C20 C21 1.0(5) . . . . ?
C25 C26 C27 C28 0.6(5) . . . . ?
C26 C25 C30 C29 0.0(4) . . . . ?
C26 C27 C28 C29 -0.2(5) . . . . ?
C27 C28 C29 C30 -0.3(5) . . . . ?
C28 C29 C30 C25 0.4(5) . . . . ?
C30 C25 C26 C27 -0.5(5) . . . . ?
C31 C32 C33 F6 -174.0(3) . . . . ?
C31 C32 C33 C34 2.5(5) . . . . ?
C31 C41 C42 C34 9.2(4) . . . . ?
C31 C41 C42 C43 -174.2(3) . . . . ?
C32 C31 C41 C40 165.3(3) . . . . ?
C32 C31 C41 C42 -6.3(4) . . . . ?
C32 C33 C34 F5 -173.1(3) . . . . ?
C32 C33 C34 C42 0.8(5) . . . . ?
C33 C34 C42 C41 -6.7(4) . . . . ?
C33 C34 C42 C43 176.9(3) . . . . ?
C34 C42 C43 C35 -27.6(4) . . . . ?
C34 C42 C43 C44 158.0(3) . . . . ?
C35 C36 C37 F2 176.6(3) . . . . ?
C35 C36 C37 C38 1.7(4) . . . . ?
C35 C43 C44 C38 4.4(4) . . . . ?
C35 C43 C44 C39 -169.7(2) . . . . ?
C36 C35 C43 C42 179.7(3) . . . . ?
C36 C35 C43 C44 -5.8(4) . . . . ?
C36 C37 C38 F1 171.9(3) . . . . ?
C36 C37 C38 C44 -2.9(4) . . . . ?
C37 C38 C44 C39 173.7(3) . . . . ?
C37 C38 C44 C43 -0.2(4) . . . . ?
C39 C40 C41 C31 -167.5(3) . . . . ?
C39 C40 C41 C42 4.0(4) . . . . ?
C40 C39 C44 C38 -160.6(3) . . . . ?
C40 C39 C44 C43 13.3(4) . . . . ?
C40 C41 C42 C34 -162.7(2) . . . . ?
C40 C41 C42 C43 14.0(4) . . . . ?
C41 C31 C32 F7 -176.1(3) . . . . ?
C41 C31 C32 C33 0.3(5) . . . . ?
C41 C42 C43 C35 156.0(3) . . . . ?
C41 C42 C43 C44 -18.4(4) . . . . ?
C42 C43 C44 C38 179.1(2) . . . . ?
C42 C43 C44 C39 5.0(4) . . . . ?
C43 C35 C36 F3 178.9(2) . . . . ?
C43 C35 C36 C37 2.8(4) . . . . ?
C44 C39 C40 O2 170.1(2) . . . . ?
C44 C39 C40 C41 -18.1(4) . . . . ?
C45 C46 C47 F11 -175.0(3) . . . . ?
C45 C46 C47 C48 2.2(5) . . . . ?
C45 C55 C56 C48 6.9(4) . . . . ?
C45 C55 C56 C57 -175.9(2) . . . . ?
C46 C45 C55 C54 173.1(3) . . . . ?
C46 C45 C55 C56 -1.8(4) . . . . ?
C46 C47 C48 F12 -171.9(3) . . . . ?
C46 C47 C48 C56 3.4(5) . . . . ?
C47 C48 C56 C55 -7.9(4) . . . . ?
C47 C48 C56 C57 175.1(3) . . . . ?
C48 C56 C57 C49 -23.6(4) . . . . ?
C48 C56 C57 C58 162.1(3) . . . . ?
C49 C50 C51 F15 178.1(3) . . . . ?
C49 C50 C51 C52 3.2(4) . . . . ?
C49 C57 C58 C52 5.9(4) . . . . ?
C49 C57 C58 C53 -168.4(2) . . . . ?
C50 C49 C57 C56 178.6(3) . . . . ?
C50 C49 C57 C58 -7.0(4) . . . . ?
C50 C51 C52 F16 172.9(3) . . . . ?
C50 C51 C52 C58 -4.1(4) . . . . ?
C51 C52 C58 C53 173.5(3) . . . . ?
C51 C52 C58 C57 -0.6(4) . . . . ?
C53 C54 C55 C45 -169.3(3) . . . . ?
C53 C54 C55 C56 5.6(4) . . . . ?
C54 C53 C58 C52 -165.6(3) . . . . ?
C54 C53 C58 C57 8.5(4) . . . . ?
C54 C55 C56 C48 -168.1(2) . . . . ?
C54 C55 C56 C57 9.1(4) . . . . ?
C55 C45 C46 F10 -179.7(3) . . . . ?
C55 C45 C46 C47 -2.9(4) . . . . ?
C55 C56 C57 C49 159.5(3) . . . . ?
C55 C56 C57 C58 -14.9(4) . . . . ?
C56 C57 C58 C52 -179.3(2) . . . . ?
C56 C57 C58 C53 6.4(4) . . . . ?
C57 C49 C50 F14 179.0(3) . . . . ?
C57 C49 C50 C51 2.5(4) . . . . ?
C58 C53 C54 O4 170.2(2) . . . . ?
C58 C53 C54 C55 -14.6(4) . . . . ?

loop_
_cod_changelog_entry_id
_cod_changelog_entry_author
_cod_changelog_entry_date
_cod_changelog_entry_text
1 'Vaitkus, Antanas' 2022-06-28T17:03:00+03:00
;
 Removed the '_chemical_name_systematic' and '_chemical_name_common' data items
 that had incorrect values.
;
